data_4066707
loop_
_publ_author_name
'D&#x2019;Amora, Angela'
'Fanfoni, Lidia'
'Cozzula, Daniela'
'Guidolin, Nicol'
'Zangrando, Ennio'
'Felluga, Fulvia'
'Gladiali, Serafino'
'Benedetti, Fabio'
'Milani, Barbara'

_publ_section_title
;
 Addressing the Poly- to Oligo-ketone Selectivity in Styrene Carbonylation
 Catalyzed by Palladium/bpy Complexes. Effect of the 6-Alkyl Substitution
;
_journal_issue 20
_journal_name_full Organometallics
_journal_page_first 4472
_journal_paper_doi 10.1021/om100585x
_journal_volume 29
_journal_year 2010
_chemical_formula_moiety 'C27 H31 N4 O2 Pd 1+, P F6 1-'
_chemical_formula_sum 'C27 H31 F6 N4 O2 P Pd'
_chemical_formula_weight 694.93
_chemical_name_systematic
;
 ?
;
_space_group_IT_number 2
_symmetry_cell_setting triclinic
_symmetry_space_group_name_Hall '-P 1'
_symmetry_space_group_name_H-M 'P -1'
_atom_sites_solution_hydrogens geom
_atom_sites_solution_primary direct
_atom_sites_solution_secondary difmap
_audit_creation_method SHELXL-97
_cell_angle_alpha 100.55(2)
_cell_angle_beta 108.30(2)
_cell_angle_gamma 97.26(2)
_cell_formula_units_Z 2
_cell_length_a 10.303(3)
_cell_length_b 11.188(3)
_cell_length_c 14.192(3)
_cell_measurement_temperature 293(2)
_cell_volume 1497.0(7)
_computing_cell_refinement 'Denzo (Otwinowski & Minor 1997)'
_computing_data_collection 'XPRESS (MacScience, 2002)'
_computing_data_reduction 'Denzo and Scalepack (Otwinowski & Minor 1997)'
_computing_molecular_graphics 'Ortep3 for Windows (Farrugia,1997)'
_computing_publication_material 'Wingx 1.80.05 (Farrugia, 1999)'
_computing_structure_refinement 'SHELX97 (Sheldrick, 2008)'
_computing_structure_solution 'SHELX97 (Sheldrick, 2008)'
_diffrn_ambient_temperature 293(2)
_diffrn_measured_fraction_theta_full 0.892
_diffrn_measured_fraction_theta_max 0.892
_diffrn_measurement_device_type 'Enraf-Nonius dip1030 image plate  diffractometer'
_diffrn_measurement_method '\f-scans with narrow frames'
_diffrn_radiation_monochromator graphite
_diffrn_radiation_source 'fine-focus sealed tube'
_diffrn_radiation_type MoK\a
_diffrn_radiation_wavelength 0.71073
_diffrn_reflns_av_R_equivalents 0.044
_diffrn_reflns_av_sigmaI/netI 0.0955
_diffrn_reflns_limit_h_max 11
_diffrn_reflns_limit_h_min -12
_diffrn_reflns_limit_k_max 13
_diffrn_reflns_limit_k_min -13
_diffrn_reflns_limit_l_max 16
_diffrn_reflns_limit_l_min -16
_diffrn_reflns_number 17503
_diffrn_reflns_theta_full 25.03
_diffrn_reflns_theta_max 25.03
_diffrn_reflns_theta_min 1.56
_exptl_absorpt_coefficient_mu 0.742
_exptl_absorpt_correction_T_max 0.8400
_exptl_absorpt_correction_T_min 0.7757
_exptl_absorpt_correction_type refdelf
_exptl_absorpt_process_details
;
Parkin S,Moezzi B & Hope H, (1995) J. Appl. Cryst. 28, 53-56
Linear fit to sin(theta)/lambda - 12 parameters
;
_exptl_crystal_colour yellow-orange
_exptl_crystal_density_diffrn 1.542
_exptl_crystal_density_method 'not measured'
_exptl_crystal_description cube
_exptl_crystal_F_000 704
_exptl_crystal_size_max 0.37
_exptl_crystal_size_mid 0.35
_exptl_crystal_size_min 0.30
_refine_diff_density_max 0.418
_refine_diff_density_min -0.298
_refine_diff_density_rms 0.052
_refine_ls_extinction_method none
_refine_ls_goodness_of_fit_ref 0.824
_refine_ls_hydrogen_treatment constr
_refine_ls_matrix_type full
_refine_ls_number_parameters 369
_refine_ls_number_reflns 4716
_refine_ls_number_restraints 5
_refine_ls_restrained_S_all 0.826
_refine_ls_R_factor_all 0.0768
_refine_ls_R_factor_gt 0.0401
_refine_ls_shift/su_max 0.001
_refine_ls_shift/su_mean 0.000
_refine_ls_structure_factor_coef Fsqd
_refine_ls_weighting_details 'calc w=1/[\s^2^(Fo^2^)+(0.0359P)^2^+0.0000P] where P=(Fo^2^+2Fc^2^)/3'
_refine_ls_weighting_scheme calc
_refine_ls_wR_factor_gt 0.0879
_refine_ls_wR_factor_ref 0.0947
_reflns_number_gt 2663
_reflns_number_total 4716
_reflns_threshold_expression >2\s(I)
_cod_data_source_file om100585x_si_003.cif
_cod_data_source_block 1c
_cod_database_code 4066707

loop_
_symmetry_equiv_pos_as_xyz
'x, y, z'
'-x, -y, -z'

loop_
_atom_site_label
_atom_site_type_symbol
_atom_site_fract_x
_atom_site_fract_y
_atom_site_fract_z
_atom_site_U_iso_or_equiv
_atom_site_adp_type
_atom_site_occupancy
_atom_site_symmetry_multiplicity
_atom_site_calc_flag
_atom_site_refinement_flags
_atom_site_disorder_assembly
_atom_site_disorder_group
Pd Pd 0.79119(3) 0.00546(3) 0.29929(3) 0.07064(17) Uani 1 1 d . . .
C11 C 0.5854(5) -0.0698(5) 0.2514(5) 0.122(2) Uani 1 1 d . . .
H11A H 0.5369 -0.0103 0.2758 0.182 Uiso 1 1 calc R . .
H11B H 0.5729 -0.1421 0.2776 0.182 Uiso 1 1 calc R . .
H11C H 0.5488 -0.0928 0.1781 0.182 Uiso 1 1 calc R . .
N1 N 0.8378(4) -0.1523(4) 0.2286(3) 0.0702(10) Uani 1 1 d . . .
N2 N 1.0205(4) 0.0643(4) 0.3308(3) 0.0679(10) Uani 1 1 d . . .
N3 N 0.7318(4) 0.1504(4) 0.3809(3) 0.0749(11) Uani 1 1 d . . .
N4 N 0.7569(4) 0.1834(3) 0.1981(3) 0.0737(11) Uani 1 1 d . A .
C1 C 0.7486(6) -0.2593(5) 0.1859(4) 0.0897(16) Uani 1 1 d . . .
H1 H 0.6580 -0.2639 0.1860 0.108 Uiso 1 1 calc R . .
C2 C 0.7843(7) -0.3642(5) 0.1410(5) 0.1097(19) Uani 1 1 d . . .
H2 H 0.7184 -0.4372 0.1094 0.132 Uiso 1 1 calc R . .
C3 C 0.9180(8) -0.3584(6) 0.1442(5) 0.111(2) Uani 1 1 d . . .
H3 H 0.9459 -0.4284 0.1166 0.133 Uiso 1 1 calc R . .
C4 C 1.0111(6) -0.2488(6) 0.1882(4) 0.0927(16) Uani 1 1 d . . .
H4 H 1.1026 -0.2441 0.1899 0.111 Uiso 1 1 calc R . .
C5 C 0.9709(5) -0.1446(5) 0.2301(3) 0.0716(13) Uani 1 1 d . . .
C6 C 1.0643(5) -0.0250(5) 0.2769(4) 0.0740(13) Uani 1 1 d . . .
C7 C 1.1912(6) -0.0038(6) 0.2644(5) 0.114(2) Uani 1 1 d . . .
H7 H 1.2187 -0.0662 0.2265 0.137 Uiso 1 1 calc R . .
C8 C 1.2772(7) 0.1107(8) 0.3085(6) 0.154(3) Uani 1 1 d . . .
H8 H 1.3636 0.1273 0.3008 0.185 Uiso 1 1 calc R . .
C9 C 1.2328(6) 0.2000(7) 0.3641(5) 0.136(3) Uani 1 1 d . . .
H9 H 1.2894 0.2780 0.3947 0.163 Uiso 1 1 calc R . .
C10 C 1.1058(5) 0.1742(5) 0.3744(4) 0.0865(15) Uani 1 1 d . . .
O1 O 1.1251(5) 0.3877(4) 0.4535(5) 0.148(2) Uani 1 1 d . . .
C12 C 1.0631(6) 0.2713(6) 0.4422(4) 0.0934(16) Uani 1 1 d . . .
H12 H 0.9615 0.2626 0.4193 0.112 Uiso 1 1 calc R . .
C13 C 1.1243(9) 0.2558(7) 0.5579(5) 0.178(3) Uani 1 1 d . . .
H13A H 1.0770 0.2979 0.5982 0.268 Uiso 1 1 calc R . .
H13B H 1.2223 0.2910 0.5864 0.268 Uiso 1 1 calc R . .
H13C H 1.1101 0.1694 0.5580 0.268 Uiso 1 1 calc R . .
C14 C 1.0374(8) 0.4291(7) 0.3646(6) 0.149(3) Uani 1 1 d . . .
H14A H 1.0784 0.5120 0.3668 0.224 Uiso 1 1 calc R . .
H14B H 0.9454 0.4275 0.3676 0.224 Uiso 1 1 calc R . .
H14C H 1.0320 0.3744 0.3023 0.224 Uiso 1 1 calc R . .
C15 C 0.7362(5) 0.1442(5) 0.4753(4) 0.0955(17) Uani 1 1 d . . .
H15 H 0.7698 0.0792 0.5012 0.115 Uiso 1 1 calc R . .
C16 C 0.6935(6) 0.2289(7) 0.5344(5) 0.113(2) Uani 1 1 d . . .
H16 H 0.6968 0.2218 0.5994 0.136 Uiso 1 1 calc R . .
C17 C 0.6455(6) 0.3251(7) 0.4961(6) 0.113(2) Uani 1 1 d . . .
H17 H 0.6169 0.3849 0.5356 0.136 Uiso 1 1 calc R . .
C18 C 0.6398(5) 0.3333(5) 0.4003(5) 0.0925(16) Uani 1 1 d . . .
H18 H 0.6074 0.3986 0.3743 0.111 Uiso 1 1 calc R . .
C19 C 0.6825(4) 0.2435(5) 0.3415(4) 0.0717(13) Uani 1 1 d . . .
C20 C 0.6739(5) 0.2453(4) 0.2358(4) 0.0692(13) Uani 1 1 d . . .
C21 C 0.5841(5) 0.3069(5) 0.1798(5) 0.0909(16) Uani 1 1 d . . .
H21 H 0.5272 0.3489 0.2073 0.109 Uiso 1 1 calc R . .
C22 C 0.5799(6) 0.3053(5) 0.0809(5) 0.1018(18) Uani 1 1 d . . .
H22 H 0.5199 0.3467 0.0410 0.122 Uiso 1 1 calc R . .
C23 C 0.6635(5) 0.2431(5) 0.0432(4) 0.0863(15) Uani 1 1 d . A .
H23 H 0.6628 0.2421 -0.0227 0.104 Uiso 1 1 calc R . .
C24 C 0.7496(5) 0.1811(5) 0.1028(4) 0.0779(14) Uani 1 1 d D . .
C25 C 0.8227(14) 0.0823(12) 0.0566(10) 0.095(5) Uiso 0.50 1 d PD A 1
H25 H 0.8940 0.0623 0.1125 0.114 Uiso 0.50 1 calc PR A 1
C26 C 0.733(2) -0.0395(18) -0.0191(15) 0.139(8) Uiso 0.50 1 d PD A 1
H26A H 0.7931 -0.0930 -0.0349 0.209 Uiso 0.50 1 calc PR A 1
H26B H 0.6764 -0.0212 -0.0806 0.209 Uiso 0.50 1 calc PR A 1
H26C H 0.6745 -0.0799 0.0113 0.209 Uiso 0.50 1 calc PR A 1
O2 O 0.8879(10) 0.1394(9) -0.0012(7) 0.133(3) Uiso 0.50 1 d PD A 1
C27 C 0.9822(14) 0.2567(13) 0.0608(11) 0.114(5) Uiso 0.50 1 d PD A 1
H27A H 1.0198 0.2973 0.0183 0.170 Uiso 0.50 1 calc PR A 1
H27B H 1.0570 0.2402 0.1141 0.170 Uiso 0.50 1 calc PR A 1
H27C H 0.9315 0.3094 0.0904 0.170 Uiso 0.50 1 calc PR A 1
C25B C 0.8608(10) 0.1294(11) 0.0696(7) 0.068(3) Uiso 0.50 1 d PD A 2
H25B H 0.8923 0.0724 0.1128 0.082 Uiso 0.50 1 calc PR A 2
C26B C 0.9896(13) 0.2028(14) 0.0661(11) 0.109(5) Uiso 0.50 1 d PD A 2
H26D H 1.0435 0.1474 0.0435 0.164 Uiso 0.50 1 calc PR A 2
H26E H 1.0437 0.2528 0.1331 0.164 Uiso 0.50 1 calc PR A 2
H26F H 0.9646 0.2553 0.0196 0.164 Uiso 0.50 1 calc PR A 2
O2B O 0.7966(7) 0.0529(7) -0.0345(5) 0.0859(19) Uiso 0.50 1 d PD A 2
C27B C 0.6878(19) -0.0507(16) -0.0391(16) 0.130(7) Uiso 0.50 1 d PD A 2
H27D H 0.6460 -0.0997 -0.1080 0.194 Uiso 0.50 1 calc PR A 2
H27E H 0.6177 -0.0179 -0.0172 0.194 Uiso 0.50 1 calc PR A 2
H27F H 0.7295 -0.1017 0.0049 0.194 Uiso 0.50 1 calc PR A 2
P1 P 0.32460(14) 0.55252(14) 0.18766(12) 0.0837(4) Uani 1 1 d . . .
F1 F 0.3423(4) 0.6965(3) 0.2189(3) 0.1543(15) Uani 1 1 d . . .
F2 F 0.3043(3) 0.4092(3) 0.1537(4) 0.1573(16) Uani 1 1 d . . .
F3 F 0.4338(4) 0.5658(3) 0.1332(3) 0.1476(14) Uani 1 1 d . . .
F4 F 0.4439(4) 0.5516(5) 0.2852(3) 0.1854(19) Uani 1 1 d . . .
F5 F 0.2156(4) 0.5448(4) 0.2429(3) 0.1505(14) Uani 1 1 d . . .
F6 F 0.2033(4) 0.5530(4) 0.0885(3) 0.1522(14) Uani 1 1 d . . .

loop_
_atom_site_aniso_label
_atom_site_aniso_U_11
_atom_site_aniso_U_22
_atom_site_aniso_U_33
_atom_site_aniso_U_23
_atom_site_aniso_U_13
_atom_site_aniso_U_12
Pd 0.0687(2) 0.0700(3) 0.0753(3) 0.01374(19) 0.02621(19) 0.02230(18)
C11 0.069(3) 0.092(4) 0.181(7) -0.012(4) 0.040(4) 0.013(3)
N1 0.081(3) 0.061(3) 0.065(3) 0.010(2) 0.018(2) 0.028(2)
N2 0.065(2) 0.075(3) 0.065(3) 0.015(2) 0.023(2) 0.021(2)
N3 0.079(3) 0.075(3) 0.074(3) 0.010(2) 0.031(2) 0.027(2)
N4 0.075(3) 0.071(3) 0.080(3) 0.018(2) 0.031(2) 0.022(2)
C1 0.091(4) 0.073(4) 0.100(4) 0.009(3) 0.031(3) 0.021(3)
C2 0.120(5) 0.065(4) 0.121(5) -0.002(4) 0.023(4) 0.019(4)
C3 0.127(5) 0.098(5) 0.102(5) -0.001(4) 0.032(4) 0.054(4)
C4 0.092(4) 0.093(4) 0.089(4) 0.005(3) 0.027(3) 0.038(4)
C5 0.068(3) 0.087(4) 0.061(3) 0.014(3) 0.018(3) 0.035(3)
C6 0.062(3) 0.085(4) 0.074(3) 0.007(3) 0.025(3) 0.024(3)
C7 0.090(4) 0.117(5) 0.128(5) -0.012(4) 0.052(4) 0.019(4)
C8 0.092(4) 0.159(7) 0.196(8) -0.030(6) 0.079(5) -0.004(5)
C9 0.084(4) 0.130(6) 0.171(7) -0.020(5) 0.056(4) -0.011(4)
C10 0.071(3) 0.098(4) 0.084(4) 0.010(3) 0.024(3) 0.018(3)
O1 0.131(4) 0.092(3) 0.206(6) -0.022(3) 0.085(4) -0.021(3)
C12 0.086(3) 0.085(4) 0.096(5) -0.002(3) 0.027(3) 0.015(3)
C13 0.303(11) 0.165(7) 0.102(6) 0.041(5) 0.087(7) 0.110(7)
C14 0.158(7) 0.163(7) 0.124(6) 0.073(6) 0.029(5) 0.014(5)
C15 0.115(4) 0.106(5) 0.082(4) 0.021(4) 0.050(4) 0.040(3)
C16 0.129(5) 0.128(6) 0.093(5) 0.008(4) 0.055(4) 0.041(4)
C17 0.107(5) 0.121(6) 0.103(6) -0.015(4) 0.044(4) 0.032(4)
C18 0.087(4) 0.081(4) 0.105(5) -0.003(3) 0.036(3) 0.027(3)
C19 0.063(3) 0.066(3) 0.080(4) 0.003(3) 0.023(3) 0.016(2)
C20 0.062(3) 0.055(3) 0.083(4) 0.012(3) 0.018(3) 0.013(2)
C21 0.092(4) 0.082(4) 0.103(5) 0.022(4) 0.032(4) 0.038(3)
C22 0.107(4) 0.085(4) 0.114(5) 0.041(4) 0.021(4) 0.036(3)
C23 0.093(4) 0.079(4) 0.089(4) 0.027(3) 0.029(3) 0.019(3)
C24 0.079(3) 0.075(4) 0.082(4) 0.024(3) 0.025(3) 0.024(3)
P1 0.0788(9) 0.0841(12) 0.0985(12) 0.0212(9) 0.0419(9) 0.0239(8)
F1 0.130(3) 0.085(3) 0.247(5) 0.008(3) 0.081(3) 0.022(2)
F2 0.112(2) 0.090(3) 0.272(5) 0.028(3) 0.074(3) 0.028(2)
F3 0.135(3) 0.155(3) 0.201(4) 0.047(3) 0.116(3) 0.040(2)
F4 0.159(3) 0.251(5) 0.122(3) 0.025(3) 0.001(3) 0.105(3)
F5 0.154(3) 0.181(4) 0.182(4) 0.079(3) 0.115(3) 0.070(3)
F6 0.139(3) 0.190(4) 0.111(3) 0.015(3) 0.017(2) 0.073(3)

loop_
_atom_type_symbol
_atom_type_description
_atom_type_scat_dispersion_real
_atom_type_scat_dispersion_imag
_atom_type_scat_source
C C 0.0033 0.0016 'International Tables Vol C Tables 4.2.6.8 and 6.1.1.4'
H H 0.0000 0.0000 'International Tables Vol C Tables 4.2.6.8 and 6.1.1.4'
N N 0.0061 0.0033 'International Tables Vol C Tables 4.2.6.8 and 6.1.1.4'
O O 0.0106 0.0060 'International Tables Vol C Tables 4.2.6.8 and 6.1.1.4'
Pd Pd -0.9988 1.0072 'International Tables Vol C Tables 4.2.6.8 and 6.1.1.4'
P P 0.1023 0.0942 'International Tables Vol C Tables 4.2.6.8 and 6.1.1.4'
F F 0.0171 0.0103 'International Tables Vol C Tables 4.2.6.8 and 6.1.1.4'

loop_
_geom_angle_atom_site_label_1
_geom_angle_atom_site_label_2
_geom_angle_atom_site_label_3
_geom_angle
C11 Pd N1 92.91(19)
C11 Pd N3 82.73(18)
N1 Pd N3 172.31(16)
C11 Pd N2 170.39(18)
N1 Pd N2 78.10(15)
N3 Pd N2 106.58(14)
C11 Pd N4 94.9(2)
N1 Pd N4 116.53(14)
N3 Pd N4 70.32(15)
N2 Pd N4 86.21(12)
C1 N1 C5 119.3(4)
C1 N1 Pd 124.3(4)
C5 N1 Pd 116.4(3)
C10 N2 C6 118.2(4)
C10 N2 Pd 131.1(3)
C6 N2 Pd 109.2(3)
C15 N3 C19 119.6(4)
C15 N3 Pd 116.6(4)
C19 N3 Pd 123.7(3)
C24 N4 C20 118.6(4)
C24 N4 Pd 129.4(3)
C20 N4 Pd 103.3(3)
N1 C1 C2 122.8(5)
C3 C2 C1 118.4(6)
C2 C3 C4 119.3(5)
C3 C4 C5 120.7(5)
N1 C5 C4 119.4(5)
N1 C5 C6 117.2(4)
C4 C5 C6 123.4(5)
N2 C6 C7 121.8(5)
N2 C6 C5 117.9(4)
C7 C6 C5 120.3(5)
C6 C7 C8 119.3(6)
C9 C8 C7 118.5(6)
C10 C9 C8 120.0(6)
N2 C10 C9 122.2(5)
N2 C10 C12 118.7(5)
C9 C10 C12 119.1(5)
C12 O1 C14 105.2(5)
O1 C12 C10 114.5(5)
O1 C12 C13 100.6(5)
C10 C12 C13 108.0(5)
N3 C15 C16 122.6(6)
C15 C16 C17 118.4(6)
C18 C17 C16 120.1(6)
C17 C18 C19 119.7(6)
N3 C19 C18 119.6(5)
N3 C19 C20 118.4(4)
C18 C19 C20 122.1(5)
N4 C20 C21 122.1(5)
N4 C20 C19 117.1(4)
C21 C20 C19 120.8(5)
C20 C21 C22 118.5(5)
C23 C22 C21 119.3(5)
C22 C23 C24 119.4(5)
N4 C24 C23 122.2(5)
N4 C24 C25B 116.6(6)
C23 C24 C25B 120.1(6)
N4 C24 C25 114.9(6)
C23 C24 C25 121.9(7)
C25B C24 C25 21.4(6)
O2 C25 C26 103.6(12)
O2 C25 C24 106.2(8)
C26 C25 C24 119.6(13)
C25 O2 C27 111.1(11)
O2B C25B C26B 102.7(9)
O2B C25B C24 108.9(7)
C26B C25B C24 126.2(10)
C25B O2B C27B 110.4(11)
F4 P1 F2 89.4(3)
F4 P1 F3 88.6(2)
F2 P1 F3 89.2(2)
F4 P1 F5 91.7(2)
F2 P1 F5 93.1(2)
F3 P1 F5 177.7(2)
F4 P1 F1 92.1(3)
F2 P1 F1 178.5(3)
F3 P1 F1 90.6(2)
F5 P1 F1 87.1(2)
F4 P1 F6 179.8(3)
F2 P1 F6 90.4(2)
F3 P1 F6 91.5(2)
F5 P1 F6 88.2(2)
F1 P1 F6 88.1(2)

loop_
_geom_bond_atom_site_label_1
_geom_bond_atom_site_label_2
_geom_bond_distance
Pd C11 2.026(5)
Pd N1 2.055(4)
Pd N3 2.087(4)
Pd N2 2.247(4)
Pd N4 2.656(4)
N1 C1 1.323(6)
N1 C5 1.356(5)
N2 C10 1.332(6)
N2 C6 1.356(5)
N3 C15 1.341(6)
N3 C19 1.350(6)
N4 C24 1.326(6)
N4 C20 1.342(5)
C1 C2 1.379(7)
C2 C3 1.356(7)
C3 C4 1.364(7)
C4 C5 1.381(6)
C5 C6 1.451(6)
C6 C7 1.371(6)
C7 C8 1.375(8)
C8 C9 1.372(8)
C9 C10 1.362(7)
C10 C12 1.518(7)
O1 C12 1.334(6)
O1 C14 1.492(7)
C12 C13 1.615(8)
C15 C16 1.357(7)
C16 C17 1.371(8)
C17 C18 1.363(8)
C18 C19 1.390(6)
C19 C20 1.479(7)
C20 C21 1.364(6)
C21 C22 1.388(7)
C22 C23 1.348(7)
C23 C24 1.372(7)
C24 C25B 1.509(9)
C24 C25 1.573(11)
C25 O2 1.400(11)
C25 C26 1.545(15)
O2 C27 1.469(14)
C25B O2B 1.460(10)
C25B C26B 1.489(13)
O2B C27B 1.484(15)
P1 F4 1.539(4)
P1 F2 1.555(4)
P1 F3 1.559(3)
P1 F5 1.561(3)
P1 F1 1.562(3)
P1 F6 1.563(4)

loop_
_geom_torsion_atom_site_label_1
_geom_torsion_atom_site_label_2
_geom_torsion_atom_site_label_3
_geom_torsion_atom_site_label_4
_geom_torsion
C11 Pd N1 C1 -8.6(4)
N3 Pd N1 C1 46.7(13)
N2 Pd N1 C1 174.8(4)
N4 Pd N1 C1 -105.6(4)
C11 Pd N1 C5 173.6(4)
N3 Pd N1 C5 -131.2(11)
N2 Pd N1 C5 -3.0(3)
N4 Pd N1 C5 76.6(3)
C11 Pd N2 C10 153.0(12)
N1 Pd N2 C10 174.0(4)
N3 Pd N2 C10 -12.3(5)
N4 Pd N2 C10 55.9(4)
C11 Pd N2 C6 -12.7(14)
N1 Pd N2 C6 8.3(3)
N3 Pd N2 C6 -178.0(3)
N4 Pd N2 C6 -109.9(3)
C11 Pd N3 C15 90.4(4)
N1 Pd N3 C15 34.6(13)
N2 Pd N3 C15 -92.1(4)
N4 Pd N3 C15 -171.7(4)
C11 Pd N3 C19 -85.5(4)
N1 Pd N3 C19 -141.4(11)
N2 Pd N3 C19 92.0(4)
N4 Pd N3 C19 12.4(3)
C11 Pd N4 C24 -87.1(4)
N1 Pd N4 C24 8.6(4)
N3 Pd N4 C24 -167.6(4)
N2 Pd N4 C24 83.3(4)
C11 Pd N4 C20 59.0(3)
N1 Pd N4 C20 154.7(3)
N3 Pd N4 C20 -21.5(3)
N2 Pd N4 C20 -130.6(3)
C5 N1 C1 C2 -0.8(8)
Pd N1 C1 C2 -178.5(4)
N1 C1 C2 C3 2.3(9)
C1 C2 C3 C4 -2.2(10)
C2 C3 C4 C5 0.6(9)
C1 N1 C5 C4 -0.9(7)
Pd N1 C5 C4 177.0(4)
C1 N1 C5 C6 179.4(4)
Pd N1 C5 C6 -2.7(5)
C3 C4 C5 N1 1.0(8)
C3 C4 C5 C6 -179.3(5)
C10 N2 C6 C7 -1.7(7)
Pd N2 C6 C7 166.2(4)
C10 N2 C6 C5 179.8(4)
Pd N2 C6 C5 -12.4(5)
N1 C5 C6 N2 10.9(7)
C4 C5 C6 N2 -168.8(5)
N1 C5 C6 C7 -167.7(5)
C4 C5 C6 C7 12.6(8)
N2 C6 C7 C8 0.7(9)
C5 C6 C7 C8 179.2(6)
C6 C7 C8 C9 0.2(11)
C7 C8 C9 C10 -0.2(12)
C6 N2 C10 C9 1.8(8)
Pd N2 C10 C9 -162.9(5)
C6 N2 C10 C12 -174.9(4)
Pd N2 C10 C12 20.4(7)
C8 C9 C10 N2 -0.9(10)
C8 C9 C10 C12 175.8(7)
C14 O1 C12 C10 85.9(6)
C14 O1 C12 C13 -158.5(5)
N2 C10 C12 O1 -157.8(5)
C9 C10 C12 O1 25.4(8)
N2 C10 C12 C13 91.0(6)
C9 C10 C12 C13 -85.8(7)
C19 N3 C15 C16 -0.4(8)
Pd N3 C15 C16 -176.5(4)
N3 C15 C16 C17 -0.7(9)
C15 C16 C17 C18 0.8(9)
C16 C17 C18 C19 0.1(9)
C15 N3 C19 C18 1.4(7)
Pd N3 C19 C18 177.2(3)
C15 N3 C19 C20 -177.7(4)
Pd N3 C19 C20 -1.9(6)
C17 C18 C19 N3 -1.2(8)
C17 C18 C19 C20 177.8(5)
C24 N4 C20 C21 -0.9(7)
Pd N4 C20 C21 -151.5(4)
C24 N4 C20 C19 178.7(4)
Pd N4 C20 C19 28.0(4)
N3 C19 C20 N4 -22.5(6)
C18 C19 C20 N4 158.4(4)
N3 C19 C20 C21 157.0(4)
C18 C19 C20 C21 -22.0(7)
N4 C20 C21 C22 -0.3(8)
C19 C20 C21 C22 -179.8(5)
C20 C21 C22 C23 0.2(8)
C21 C22 C23 C24 0.9(8)
C20 N4 C24 C23 2.1(7)
Pd N4 C24 C23 144.0(4)
C20 N4 C24 C25B 170.0(6)
Pd N4 C24 C25B -48.1(7)
C20 N4 C24 C25 -166.2(7)
Pd N4 C24 C25 -24.4(8)
C22 C23 C24 N4 -2.2(8)
C22 C23 C24 C25B -169.6(7)
C22 C23 C24 C25 165.4(8)
N4 C24 C25 O2 -140.8(8)
C23 C24 C25 O2 50.9(13)
C25B C24 C25 O2 -41.1(15)
N4 C24 C25 C26 102.7(12)
C23 C24 C25 C26 -65.7(14)
C25B C24 C25 C26 -158(3)
C26 C25 O2 C27 -178.2(12)
C24 C25 O2 C27 55.0(13)
N4 C24 C25B O2B 139.4(7)
C23 C24 C25B O2B -52.5(10)
C25 C24 C25B O2B 48.6(16)
N4 C24 C25B C26B -98.1(12)
C23 C24 C25B C26B 70.1(12)
C25 C24 C25B C26B 171(3)
C26B C25B O2B C27B 164.4(12)
C24 C25B O2B C27B -59.8(12)
